data_7228530
loop_
_publ_author_name
'Ma, Yulu'
'Wang, Kai-Min'
'Huang, Rong'
'Lin, Jun'
'Yan, Sheng-Jiao'

_publ_section_title
;
 An environmentally benign double Michael addition reaction of
 heterocyclic ketene aminals with quinone monoketals for
 diastereoselective synthesis of highly functionly morphan derivatives in
 water
;
_journal_name_full 'Green Chem.'
_journal_paper_doi 10.1039/C7GC01435J
_journal_year 2017
_chemical_formula_sum 'C21 H26 N2 O4'
_chemical_formula_weight 370.44
_chemical_name_systematic
; 
 ? 
;
_space_group_IT_number 15
_symmetry_cell_setting monoclinic
_symmetry_space_group_name_Hall '-C 2yc'
_symmetry_space_group_name_H-M 'C 1 2/c 1'
_atom_sites_solution_hydrogens geom
_atom_sites_solution_primary direct
_atom_sites_solution_secondary difmap
_audit_creation_method SHELXL-97
_audit_update_record
;
2017-05-01 deposited with the CCDC.
2017-06-20 downloaded from the CCDC.
;
_cell_angle_alpha 90.00
_cell_angle_beta 108.6090(10)
_cell_angle_gamma 90.00
_cell_formula_units_Z 8
_cell_length_a 14.6978(15)
_cell_length_b 12.2595(12)
_cell_length_c 21.830(2)
_cell_measurement_temperature 298(2)
_cell_volume 3727.8(6)
_computing_cell_refinement 'Bruker apex II'
_computing_data_collection 'Bruker apex II'
_computing_data_reduction 'Bruker SAINT'
_computing_molecular_graphics 'Bruker SHELXTL'
_computing_publication_material 'Bruker SHELXTL'
_computing_structure_refinement 'SHELXL-97 (Sheldrick, 1997)'
_computing_structure_solution 'SHELXS-97 (Sheldrick, 1990)'
_diffrn_ambient_temperature 298(2)
_diffrn_measured_fraction_theta_full 0.998
_diffrn_measured_fraction_theta_max 0.998
_diffrn_measurement_device_type 'CCD area detector'
_diffrn_measurement_method 'phi and omega scans'
_diffrn_radiation_monochromator graphite
_diffrn_radiation_source 'fine-focus sealed tube'
_diffrn_radiation_type MoK\a
_diffrn_radiation_wavelength 0.71073
_diffrn_reflns_av_R_equivalents 0.0310
_diffrn_reflns_av_sigmaI/netI 0.0369
_diffrn_reflns_limit_h_max 17
_diffrn_reflns_limit_h_min -15
_diffrn_reflns_limit_k_max 14
_diffrn_reflns_limit_k_min -12
_diffrn_reflns_limit_l_max 24
_diffrn_reflns_limit_l_min -26
_diffrn_reflns_number 10383
_diffrn_reflns_theta_full 25.15
_diffrn_reflns_theta_max 25.15
_diffrn_reflns_theta_min 1.97
_exptl_absorpt_coefficient_mu 0.092
_exptl_absorpt_correction_T_max 0.9801
_exptl_absorpt_correction_T_min 0.9660
_exptl_absorpt_correction_type multi-scan
_exptl_absorpt_process_details sadabs
_exptl_crystal_colour COLOURLESS
_exptl_crystal_density_diffrn 1.320
_exptl_crystal_density_method 'not measured'
_exptl_crystal_description BLOCK
_exptl_crystal_F_000 1584
_exptl_crystal_size_max 0.38
_exptl_crystal_size_mid 0.24
_exptl_crystal_size_min 0.22
_refine_diff_density_max 0.194
_refine_diff_density_min -0.160
_refine_diff_density_rms 0.046
_refine_ls_extinction_coef 0.0057(8)
_refine_ls_extinction_expression Fc^*^=kFc[1+0.001xFc^2^\l^3^/sin(2\q)]^-1/4^
_refine_ls_extinction_method SHELXL
_refine_ls_goodness_of_fit_ref 0.981
_refine_ls_hydrogen_treatment mixed
_refine_ls_matrix_type full
_refine_ls_number_parameters 248
_refine_ls_number_reflns 3342
_refine_ls_number_restraints 0
_refine_ls_restrained_S_all 0.981
_refine_ls_R_factor_all 0.0629
_refine_ls_R_factor_gt 0.0426
_refine_ls_shift/su_max 0.000
_refine_ls_shift/su_mean 0.000
_refine_ls_structure_factor_coef Fsqd
_refine_ls_weighting_details 'calc w=1/[\s^2^(Fo^2^)+(0.1000P)^2^+0.2933P] where P=(Fo^2^+2Fc^2^)/3'
_refine_ls_weighting_scheme calc
_refine_ls_wR_factor_gt 0.1296
_refine_ls_wR_factor_ref 0.1494
_reflns_number_gt 2476
_reflns_number_total 3342
_reflns_threshold_expression >2sigma(I)
_cod_data_source_file c7gc01435j2.cif
_cod_data_source_block 1
_cod_depositor_comments
;
The following automatic conversions were performed:

'_symmetry_cell_setting' value 'Monoclinic' changed to 'monoclinic'
according to
/home/data/users/saulius/crontab/automatic-downloads/rss-feeds/RSC/lib/dictionaries/cif_core.dic
dictionary named 'cif_core.dic' version 2.4.2 from 2011-04-26.

Automatic conversion script
Id: cif_fix_values 4973 2017-02-22 13:04:09Z antanas 

2018-03-15
Z value and formula fixed to values more according to usual
chemical conventions.                 miguel
;
_cod_original_formula_sum 'C42 H52 N4 O8'
_cod_original_formula_weight 740.88
_cod_original_formula_units_Z 4
_cod_original_cell_volume 3727.9(6)
_cod_original_sg_symbol_H-M C2/c
_cod_database_code 7228530

loop_
_symmetry_equiv_pos_as_xyz
'x, y, z'
'-x, y, -z+1/2'
'x+1/2, y+1/2, z'
'-x+1/2, y+1/2, -z+1/2'
'-x, -y, -z'
'x, -y, z-1/2'
'-x+1/2, -y+1/2, -z'
'x+1/2, -y+1/2, z-1/2'

loop_
_atom_site_label
_atom_site_type_symbol
_atom_site_fract_x
_atom_site_fract_y
_atom_site_fract_z
_atom_site_U_iso_or_equiv
_atom_site_adp_type
_atom_site_occupancy
_atom_site_symmetry_multiplicity
_atom_site_calc_flag
_atom_site_refinement_flags
N1 N 0.19584(11) 1.04251(12) 0.24252(7) 0.0366(4) Uani 1 1 d .
N2 N 0.13452(12) 0.88520(14) 0.27364(7) 0.0441(4) Uani 1 1 d .
H2A H 0.1021 0.8260 0.2624 0.053 Uiso 1 1 calc R
O1 O 0.05656(11) 0.73952(11) 0.18741(6) 0.0520(4) Uani 1 1 d .
O2 O 0.29487(8) 0.97965(11) 0.15291(6) 0.0407(4) Uani 1 1 d .
O3 O 0.22851(9) 1.13198(10) 0.09103(6) 0.0375(3) Uani 1 1 d .
O4 O -0.04468(10) 1.15422(15) 0.14454(8) 0.0669(5) Uani 1 1 d .
C1 C 0.13976(15) 0.73976(16) 0.05716(9) 0.0447(5) Uani 1 1 d .
H1 H 0.1996 0.7696 0.0789 0.054 Uiso 1 1 calc R
C2 C 0.12613(18) 0.68382(18) -0.00041(10) 0.0576(6) Uani 1 1 d .
H2 H 0.1766 0.6761 -0.0171 0.069 Uiso 1 1 calc R
C3 C 0.0376(2) 0.63979(18) -0.03271(11) 0.0641(7) Uani 1 1 d .
H3 H 0.0281 0.6025 -0.0713 0.077 Uiso 1 1 calc R
C4 C -0.03614(18) 0.6509(2) -0.00814(11) 0.0628(7) Uani 1 1 d .
H4 H -0.0959 0.6213 -0.0302 0.075 Uiso 1 1 calc R
C5 C -0.02279(15) 0.70547(17) 0.04898(9) 0.0480(5) Uani 1 1 d .
H5 H -0.0736 0.7116 0.0655 0.058 Uiso 1 1 calc R
C6 C 0.06521(13) 0.75155(14) 0.08247(8) 0.0360(4) Uani 1 1 d .
C7 C 0.07892(13) 0.80202(15) 0.14788(8) 0.0358(4) Uani 1 1 d .
C8 C 0.11670(12) 0.90774(15) 0.16170(8) 0.0330(4) Uani 1 1 d .
C9 C 0.12634(12) 0.98329(14) 0.10898(8) 0.0327(4) Uani 1 1 d .
H9 H 0.1322 0.9391 0.0730 0.039 Uiso 1 1 calc R
C10 C 0.21712(12) 1.05273(14) 0.13573(8) 0.0329(4) Uani 1 1 d .
C11 C 0.20644(12) 1.11793(14) 0.19285(8) 0.0341(4) Uani 1 1 d .
H11 H 0.2655 1.1600 0.2117 0.041 Uiso 1 1 calc R
C12 C 0.12174(13) 1.19943(15) 0.16995(9) 0.0385(5) Uani 1 1 d .
H12 H 0.1360 1.2467 0.1380 0.046 Uiso 1 1 calc R
C13 C 0.03015(14) 1.13886(16) 0.13413(9) 0.0408(5) Uani 1 1 d .
C14 C 0.03816(13) 1.05940(16) 0.08363(9) 0.0395(5) Uani 1 1 d .
H14A H 0.0430 1.0996 0.0465 0.047 Uiso 1 1 calc R
H14B H -0.0197 1.0155 0.0695 0.047 Uiso 1 1 calc R
C15 C 0.14838(12) 0.94657(15) 0.22662(8) 0.0344(4) Uani 1 1 d .
C16 C 0.16983(17) 0.91087(18) 0.34196(9) 0.0536(6) Uani 1 1 d .
H16A H 0.1854 0.8441 0.3670 0.064 Uiso 1 1 calc R
H16B H 0.1207 0.9491 0.3544 0.064 Uiso 1 1 calc R
C17 C 0.25781(17) 0.98107(18) 0.35552(9) 0.0556(6) Uani 1 1 d .
H17A H 0.3103 0.9386 0.3499 0.067 Uiso 1 1 calc R
H17B H 0.2768 1.0065 0.3999 0.067 Uiso 1 1 calc R
C18 C 0.23773(16) 1.07730(17) 0.31038(9) 0.0478(5) Uani 1 1 d .
H18A H 0.1937 1.1265 0.3214 0.057 Uiso 1 1 calc R
H18B H 0.2970 1.1165 0.3155 0.057 Uiso 1 1 calc R
C19 C 0.11085(16) 1.27471(18) 0.22267(10) 0.0521(6) Uani 1 1 d .
H19A H 0.0660 1.3317 0.2034 0.078 Uiso 1 1 calc R
H19B H 0.1720 1.3062 0.2457 0.078 Uiso 1 1 calc R
H19C H 0.0877 1.2337 0.2521 0.078 Uiso 1 1 calc R
C20 C 0.38747(14) 1.02583(19) 0.18442(11) 0.0539(6) Uani 1 1 d .
H20A H 0.3976 1.0869 0.1599 0.081 Uiso 1 1 calc R
H20B H 0.4361 0.9719 0.1875 0.081 Uiso 1 1 calc R
H20C H 0.3909 1.0497 0.2270 0.081 Uiso 1 1 calc R
C21 C 0.23537(16) 1.08885(18) 0.03201(9) 0.0495(5) Uani 1 1 d .
H21A H 0.2847 1.0343 0.0413 0.074 Uiso 1 1 calc R
H21B H 0.2509 1.1465 0.0073 0.074 Uiso 1 1 calc R
H21C H 0.1751 1.0567 0.0077 0.074 Uiso 1 1 calc R

loop_
_atom_site_aniso_label
_atom_site_aniso_U_11
_atom_site_aniso_U_22
_atom_site_aniso_U_33
_atom_site_aniso_U_23
_atom_site_aniso_U_13
_atom_site_aniso_U_12
N1 0.0437(9) 0.0341(9) 0.0304(8) -0.0023(6) 0.0097(7) -0.0035(7)
N2 0.0582(11) 0.0408(10) 0.0347(9) 0.0015(7) 0.0169(8) -0.0071(8)
O1 0.0742(10) 0.0424(9) 0.0447(8) 0.0017(6) 0.0266(7) -0.0176(7)
O2 0.0359(7) 0.0402(8) 0.0452(8) -0.0006(6) 0.0116(6) 0.0032(6)
O3 0.0438(7) 0.0339(7) 0.0384(7) 0.0011(5) 0.0182(6) -0.0049(6)
O4 0.0474(9) 0.0814(12) 0.0798(12) -0.0042(9) 0.0316(8) 0.0009(8)
C1 0.0500(12) 0.0392(11) 0.0468(11) -0.0004(9) 0.0180(9) 0.0001(9)
C2 0.0819(17) 0.0430(13) 0.0590(14) 0.0026(11) 0.0383(13) 0.0093(12)
C3 0.109(2) 0.0408(13) 0.0411(12) -0.0077(10) 0.0217(13) -0.0081(13)
C4 0.0765(17) 0.0595(15) 0.0470(13) -0.0088(11) 0.0121(12) -0.0257(13)
C5 0.0524(13) 0.0459(12) 0.0439(11) -0.0001(9) 0.0127(9) -0.0136(10)
C6 0.0460(11) 0.0247(9) 0.0361(10) 0.0034(7) 0.0116(8) -0.0022(8)
C7 0.0374(10) 0.0346(10) 0.0356(10) 0.0023(8) 0.0118(8) -0.0021(8)
C8 0.0345(10) 0.0335(10) 0.0308(9) -0.0004(7) 0.0104(7) -0.0040(8)
C9 0.0370(10) 0.0296(10) 0.0316(9) -0.0008(7) 0.0108(8) -0.0048(8)
C10 0.0344(10) 0.0295(10) 0.0345(9) 0.0033(7) 0.0106(8) 0.0004(7)
C11 0.0329(10) 0.0328(10) 0.0367(10) -0.0024(8) 0.0114(8) -0.0064(8)
C12 0.0435(11) 0.0332(10) 0.0427(10) 0.0021(8) 0.0193(9) 0.0020(8)
C13 0.0403(11) 0.0394(11) 0.0442(11) 0.0116(9) 0.0158(9) 0.0051(8)
C14 0.0334(10) 0.0427(12) 0.0388(10) 0.0056(8) 0.0066(8) -0.0072(8)
C15 0.0344(10) 0.0346(11) 0.0342(10) 0.0024(8) 0.0109(8) 0.0020(8)
C16 0.0811(16) 0.0473(13) 0.0339(11) 0.0031(9) 0.0203(10) 0.0052(12)
C17 0.0717(15) 0.0529(14) 0.0328(10) -0.0043(9) 0.0034(10) 0.0077(12)
C18 0.0594(13) 0.0477(13) 0.0328(10) -0.0071(9) 0.0097(9) -0.0036(10)
C19 0.0627(14) 0.0414(13) 0.0571(13) -0.0033(10) 0.0260(11) 0.0073(10)
C20 0.0340(11) 0.0610(15) 0.0624(14) 0.0018(11) 0.0092(10) 0.0025(9)
C21 0.0603(13) 0.0531(13) 0.0409(11) -0.0019(9) 0.0243(10) -0.0098(10)

loop_
_atom_type_symbol
_atom_type_description
_atom_type_scat_dispersion_real
_atom_type_scat_dispersion_imag
_atom_type_scat_source
C C 0.0033 0.0016 'International Tables Vol C Tables 4.2.6.8 and 6.1.1.4'
H H 0.0000 0.0000 'International Tables Vol C Tables 4.2.6.8 and 6.1.1.4'
N N 0.0061 0.0033 'International Tables Vol C Tables 4.2.6.8 and 6.1.1.4'
O O 0.0106 0.0060 'International Tables Vol C Tables 4.2.6.8 and 6.1.1.4'

loop_
_geom_angle_atom_site_label_1
_geom_angle_atom_site_label_2
_geom_angle_atom_site_label_3
_geom_angle
C15 N1 C11 121.60(14)
C15 N1 C18 121.62(15)
C11 N1 C18 116.78(15)
C15 N2 C16 125.08(17)
C15 N2 H2A 117.5
C16 N2 H2A 117.5
C10 O2 C20 116.33(15)
C10 O3 C21 115.08(14)
C6 C1 C2 120.61(19)
C6 C1 H1 119.7
C2 C1 H1 119.7
C3 C2 C1 119.8(2)
C3 C2 H2 120.1
C1 C2 H2 120.1
C4 C3 C2 120.0(2)
C4 C3 H3 120.0
C2 C3 H3 120.0
C3 C4 C5 120.4(2)
C3 C4 H4 119.8
C5 C4 H4 119.8
C4 C5 C6 121.1(2)
C4 C5 H5 119.5
C6 C5 H5 119.5
C1 C6 C5 118.12(18)
C1 C6 C7 122.49(17)
C5 C6 C7 119.09(17)
O1 C7 C8 125.42(16)
O1 C7 C6 114.15(15)
C8 C7 C6 120.38(15)
C7 C8 C15 120.21(16)
C7 C8 C9 121.75(15)
C15 C8 C9 118.04(15)
C8 C9 C10 109.29(13)
C8 C9 C14 111.62(14)
C10 C9 C14 109.21(14)
C8 C9 H9 108.9
C10 C9 H9 108.9
C14 C9 H9 108.9
O2 C10 O3 110.76(13)
O2 C10 C11 113.67(14)
O3 C10 C11 105.48(14)
O2 C10 C9 106.41(14)
O3 C10 C9 113.34(13)
C11 C10 C9 107.29(14)
N1 C11 C10 109.56(14)
N1 C11 C12 112.34(14)
C10 C11 C12 110.77(14)
N1 C11 H11 108.0
C10 C11 H11 108.0
C12 C11 H11 108.0
C13 C12 C19 113.33(16)
C13 C12 C11 109.87(15)
C19 C12 C11 114.48(15)
C13 C12 H12 106.2
C19 C12 H12 106.2
C11 C12 H12 106.2
O4 C13 C14 121.90(18)
O4 C13 C12 122.59(19)
C14 C13 C12 115.51(15)
C13 C14 C9 112.37(14)
C13 C14 H14A 109.1
C9 C14 H14A 109.1
C13 C14 H14B 109.1
C9 C14 H14B 109.1
H14A C14 H14B 107.9
N2 C15 N1 118.88(16)
N2 C15 C8 119.55(16)
N1 C15 C8 121.52(15)
N2 C16 C17 109.29(17)
N2 C16 H16A 109.8
C17 C16 H16A 109.8
N2 C16 H16B 109.8
C17 C16 H16B 109.8
H16A C16 H16B 108.3
C16 C17 C18 110.09(18)
C16 C17 H17A 109.6
C18 C17 H17A 109.6
C16 C17 H17B 109.6
C18 C17 H17B 109.6
H17A C17 H17B 108.2
N1 C18 C17 111.29(16)
N1 C18 H18A 109.4
C17 C18 H18A 109.4
N1 C18 H18B 109.4
C17 C18 H18B 109.4
H18A C18 H18B 108.0
C12 C19 H19A 109.5
C12 C19 H19B 109.5
H19A C19 H19B 109.5
C12 C19 H19C 109.5
H19A C19 H19C 109.5
H19B C19 H19C 109.5
O2 C20 H20A 109.5
O2 C20 H20B 109.5
H20A C20 H20B 109.5
O2 C20 H20C 109.5
H20A C20 H20C 109.5
H20B C20 H20C 109.5
O3 C21 H21A 109.5
O3 C21 H21B 109.5
H21A C21 H21B 109.5
O3 C21 H21C 109.5
H21A C21 H21C 109.5
H21B C21 H21C 109.5

loop_
_geom_bond_atom_site_label_1
_geom_bond_atom_site_label_2
_geom_bond_distance
N1 C15 1.355(2)
N1 C11 1.471(2)
N1 C18 1.474(2)
N2 C15 1.340(2)
N2 C16 1.449(2)
N2 H2A 0.8600
O1 C7 1.273(2)
O2 C10 1.406(2)
O2 C20 1.431(2)
O3 C10 1.424(2)
O3 C21 1.426(2)
O4 C13 1.207(2)
C1 C6 1.383(3)
C1 C2 1.389(3)
C1 H1 0.9300
C2 C3 1.378(3)
C2 H2 0.9300
C3 C4 1.360(3)
C3 H3 0.9300
C4 C5 1.373(3)
C4 H4 0.9300
C5 C6 1.387(3)
C5 H5 0.9300
C6 C7 1.509(2)
C7 C8 1.404(3)
C8 C15 1.425(2)
C8 C9 1.519(2)
C9 C10 1.533(2)
C9 C14 1.549(2)
C9 H9 0.9800
C10 C11 1.531(2)
C11 C12 1.549(3)
C11 H11 0.9800
C12 C13 1.518(3)
C12 C19 1.523(3)
C12 H12 0.9800
C13 C14 1.504(3)
C14 H14A 0.9700
C14 H14B 0.9700
C16 C17 1.502(3)
C16 H16A 0.9700
C16 H16B 0.9700
C17 C18 1.505(3)
C17 H17A 0.9700
C17 H17B 0.9700
C18 H18A 0.9700
C18 H18B 0.9700
C19 H19A 0.9600
C19 H19B 0.9600
C19 H19C 0.9600
C20 H20A 0.9600
C20 H20B 0.9600
C20 H20C 0.9600
C21 H21A 0.9600
C21 H21B 0.9600
C21 H21C 0.9600

loop_
_geom_torsion_atom_site_label_1
_geom_torsion_atom_site_label_2
_geom_torsion_atom_site_label_3
_geom_torsion_atom_site_label_4
_geom_torsion
C6 C1 C2 C3 0.1(3)
C1 C2 C3 C4 -0.2(3)
C2 C3 C4 C5 -0.3(4)
C3 C4 C5 C6 0.8(3)
C2 C1 C6 C5 0.4(3)
C2 C1 C6 C7 173.96(17)
C4 C5 C6 C1 -0.8(3)
C4 C5 C6 C7 -174.65(19)
C1 C6 C7 O1 -121.05(19)
C5 C6 C7 O1 52.5(2)
C1 C6 C7 C8 56.8(3)
C5 C6 C7 C8 -129.71(19)
O1 C7 C8 C15 10.8(3)
C6 C7 C8 C15 -166.79(16)
O1 C7 C8 C9 -169.99(17)
C6 C7 C8 C9 12.5(3)
C7 C8 C9 C10 -144.96(17)
C15 C8 C9 C10 34.3(2)
C7 C8 C9 C14 94.1(2)
C15 C8 C9 C14 -86.61(19)
C20 O2 C10 O3 61.54(19)
C20 O2 C10 C11 -57.0(2)
C20 O2 C10 C9 -174.87(15)
C21 O3 C10 O2 59.39(19)
C21 O3 C10 C11 -177.21(15)
C21 O3 C10 C9 -60.12(19)
C8 C9 C10 O2 62.37(17)
C14 C9 C10 O2 -175.26(13)
C8 C9 C10 O3 -175.66(13)
C14 C9 C10 O3 -53.29(18)
C8 C9 C10 C11 -59.63(18)
C14 C9 C10 C11 62.74(17)
C15 N1 C11 C10 -34.8(2)
C18 N1 C11 C10 146.34(16)
C15 N1 C11 C12 88.78(19)
C18 N1 C11 C12 -90.10(19)
O2 C10 C11 N1 -57.51(18)
O3 C10 C11 N1 -179.04(13)
C9 C10 C11 N1 59.84(17)
O2 C10 C11 C12 178.01(14)
O3 C10 C11 C12 56.48(17)
C9 C10 C11 C12 -64.64(18)
N1 C11 C12 C13 -66.84(18)
C10 C11 C12 C13 56.05(18)
N1 C11 C12 C19 62.0(2)
C10 C11 C12 C19 -175.10(15)
C19 C12 C13 O4 3.8(3)
C11 C12 C13 O4 133.3(2)
C19 C12 C13 C14 -177.25(15)
C11 C12 C13 C14 -47.8(2)
O4 C13 C14 C9 -132.91(19)
C12 C13 C14 C9 48.2(2)
C8 C9 C14 C13 66.06(19)
C10 C9 C14 C13 -54.90(19)
C16 N2 C15 N1 -2.6(3)
C16 N2 C15 C8 174.81(18)
C11 N1 C15 N2 -174.83(16)
C18 N1 C15 N2 4.0(3)
C11 N1 C15 C8 7.8(3)
C18 N1 C15 C8 -173.34(17)
C7 C8 C15 N2 -5.6(3)
C9 C8 C15 N2 175.15(16)
C7 C8 C15 N1 171.74(16)
C9 C8 C15 N1 -7.5(3)
C15 N2 C16 C17 -26.3(3)
N2 C16 C17 C18 51.8(2)
C15 N1 C18 C17 23.8(3)
C11 N1 C18 C17 -157.30(18)
C16 C17 C18 N1 -51.4(2)
